data_4083496
loop_
_publ_author_name
'Dutta, Barnali'
'Scolaro, Claudine'
'Scopelliti, Rosario'
'Dyson, Paul J.'
'Severin, Kay'

_publ_section_title
;
 Importance of the \p-Ligand: Remarkable Effect of the Cyclopentadienyl
 Ring on the Cytotoxicity of Ruthenium PTA Compounds
;
_journal_issue 7
_journal_name_full Organometallics
_journal_page_first 1355
_journal_paper_doi 10.1021/om800025a
_journal_volume 27
_journal_year 2008
_chemical_formula_moiety 'C31 H57 Cl N6 O P2 Ru, 0.5(C7 H8)'
_chemical_formula_sum 'C34.5 H61 Cl N6 O P2 Ru'
_chemical_formula_weight 774.35
_chemical_name_systematic
; 
 ? 
;
_space_group_IT_number 2
_symmetry_cell_setting triclinic
_symmetry_space_group_name_Hall '-P 1'
_symmetry_space_group_name_H-M 'P -1'
_atom_sites_solution_hydrogens geom
_atom_sites_solution_primary direct
_atom_sites_solution_secondary difmap
_audit_creation_method SHELXL-97
_cell_angle_alpha 94.871(3)
_cell_angle_beta 90.261(2)
_cell_angle_gamma 99.551(2)
_cell_formula_units_Z 2
_cell_length_a 10.1217(2)
_cell_length_b 11.7586(4)
_cell_length_c 15.8825(5)
_cell_measurement_reflns_used 13975
_cell_measurement_temperature 140(2)
_cell_measurement_theta_max 27.3536
_cell_measurement_theta_min 2.7203
_cell_volume 1857.02(9)
_computing_cell_refinement
; 
CrysAlis CCD, Oxford Diffraction Ltd., 
Version 1.171.32.4 (release 27-04-2007 CrysAlis171 .NET) 
(compiled Apr 27 2007,17:53:11) 
;
_computing_data_collection
; 
CrysAlis CCD, Oxford Diffraction Ltd., 
Version 1.171.32.4 (release 27-04-2007 CrysAlis171 .NET) 
(compiled Apr 27 2007,17:53:11) 
;
_computing_data_reduction
; 
CrysAlis CCD, Oxford Diffraction Ltd., 
Version 1.171.32.4 (release 27-04-2007 CrysAlis171 .NET) 
(compiled Apr 27 2007,17:53:11) 
;
_computing_molecular_graphics 'Bruker SHELXTL'
_computing_publication_material 'Bruker SHELXTL'
_computing_structure_refinement 'SHELXL-97 (Sheldrick, 1997)'
_computing_structure_solution 'SHELXS-97 (Sheldrick, 1990)'
_diffrn_ambient_temperature 140(2)
_diffrn_detector_area_resol_mean 8.2812
_diffrn_measured_fraction_theta_full 0.996
_diffrn_measured_fraction_theta_max 0.996
_diffrn_measurement_device_type 'Oxford Diffraction, KM4/Sapphire CCD'
_diffrn_measurement_method 'phi and omega scans'
_diffrn_radiation_monochromator graphite
_diffrn_radiation_source 'fine-focus sealed tube'
_diffrn_radiation_type MoK\a
_diffrn_radiation_wavelength 0.71073
_diffrn_reflns_av_R_equivalents 0.0119
_diffrn_reflns_av_sigmaI/netI 0.0122
_diffrn_reflns_limit_h_max 11
_diffrn_reflns_limit_h_min -12
_diffrn_reflns_limit_k_max 13
_diffrn_reflns_limit_k_min -13
_diffrn_reflns_limit_l_max 18
_diffrn_reflns_limit_l_min -18
_diffrn_reflns_number 15365
_diffrn_reflns_theta_full 25.03
_diffrn_reflns_theta_max 25.03
_diffrn_reflns_theta_min 2.83
_exptl_absorpt_coefficient_mu 0.616
_exptl_absorpt_correction_T_max 1.00000
_exptl_absorpt_correction_T_min 0.86503
_exptl_absorpt_correction_type multi-scan
_exptl_absorpt_process_details
; 
CrysAlis RED, Oxford Diffraction Ltd., 
Version 1.171.32.4 (release 27-04-2007 CrysAlis171 .NET) 
(compiled Apr 27 2007,17:53:11) 
Empirical absorption correction using spherical harmonics, 
 implemented in SCALE3 ABSPACK scaling algorithm. 
;
_exptl_crystal_colour orange
_exptl_crystal_density_diffrn 1.385
_exptl_crystal_density_method 'not measured'
_exptl_crystal_description prismatic
_exptl_crystal_F_000 818
_exptl_crystal_size_max 0.67
_exptl_crystal_size_mid 0.31
_exptl_crystal_size_min 0.18
_refine_diff_density_max 0.347
_refine_diff_density_min -0.268
_refine_diff_density_rms 0.045
_refine_ls_extinction_method none
_refine_ls_goodness_of_fit_ref 1.033
_refine_ls_hydrogen_treatment riding
_refine_ls_matrix_type full
_refine_ls_number_parameters 430
_refine_ls_number_reflns 6520
_refine_ls_number_restraints 0
_refine_ls_restrained_S_all 1.033
_refine_ls_R_factor_all 0.0217
_refine_ls_R_factor_gt 0.0187
_refine_ls_shift/su_max 0.000
_refine_ls_shift/su_mean 0.000
_refine_ls_structure_factor_coef Fsqd
_refine_ls_weighting_details 'calc w=1/[\s^2^(Fo^2^)+(0.0234P)^2^+1.2315P] where P=(Fo^2^+2Fc^2^)/3'
_refine_ls_weighting_scheme calc
_refine_ls_wR_factor_gt 0.0466
_refine_ls_wR_factor_ref 0.0488
_reflns_number_gt 6002
_reflns_number_total 6520
_reflns_threshold_expression >2sigma(I)
_cod_data_source_file om800025a-file001.cif
_cod_data_source_block complex_4a
_cod_depositor_comments
;
The following automatic conversions were performed:

'_symmetry_cell_setting' value 'Triclinic' changed to 'triclinic'
according to
/usr/data/users/saulius/automatic-downloads/retrospective/ACS/lib/dictionaries/cif_core.dic
dictionary named 'cif_core.dic' version 2.4.2 from 2011-04-26.

Automatic conversion script
Id: cif_fix_values 2281 2013-09-26 08:29:07Z andrius 
;
_cod_original_sg_symbol_H-M P-1
_cod_original_formula_sum 'C34.50 H61 Cl N6 O P2 Ru'
_cod_database_code 4083496

loop_
_symmetry_equiv_pos_as_xyz
'x, y, z'
'-x, -y, -z'

loop_
_atom_site_label
_atom_site_type_symbol
_atom_site_fract_x
_atom_site_fract_y
_atom_site_fract_z
_atom_site_U_iso_or_equiv
_atom_site_adp_type
_atom_site_occupancy
_atom_site_symmetry_multiplicity
_atom_site_calc_flag
_atom_site_refinement_flags
_atom_site_disorder_assembly
_atom_site_disorder_group
Ru1 Ru 0.225194(12) 0.290884(10) 0.223920(7) 0.01188(4) Uani 1 1 d . . .
Cl1 Cl 0.45506(4) 0.25527(4) 0.25035(2) 0.02078(9) Uani 1 1 d . . .
P1 P 0.33991(4) 0.47118(3) 0.20471(2) 0.01330(8) Uani 1 1 d . . .
P2 P 0.21797(4) 0.32918(3) 0.36937(2) 0.01448(9) Uani 1 1 d . . .
O1 O 0.07408(11) 0.38338(10) 0.06845(7) 0.0199(2) Uani 1 1 d . . .
N1 N 0.52671(14) 0.57827(12) 0.09451(9) 0.0210(3) Uani 1 1 d . . .
N2 N 0.36102(14) 0.69398(12) 0.15370(9) 0.0221(3) Uani 1 1 d . . .
N3 N 0.54635(14) 0.65809(12) 0.24340(9) 0.0202(3) Uani 1 1 d . . .
N4 N 0.15560(14) 0.46859(12) 0.51059(8) 0.0210(3) Uani 1 1 d . . .
N5 N 0.36435(13) 0.38739(12) 0.52166(8) 0.0188(3) Uani 1 1 d . . .
N6 N 0.14580(14) 0.26125(13) 0.52998(8) 0.0222(3) Uani 1 1 d . . .
C1 C 0.09308(15) 0.29087(13) 0.11193(9) 0.0152(3) Uani 1 1 d . . .
C2 C 0.01272(15) 0.25356(14) 0.18146(10) 0.0161(3) Uani 1 1 d . . .
C3 C 0.05314(16) 0.14264(13) 0.20021(10) 0.0174(3) Uani 1 1 d . . .
C4 C 0.16074(16) 0.12268(14) 0.14516(10) 0.0184(3) Uani 1 1 d . . .
C5 C 0.18549(16) 0.21606(14) 0.09154(10) 0.0167(3) Uani 1 1 d . . .
H5 H 0.2523 0.2256 0.0498 0.020 Uiso 1 1 calc R . .
C6 C 0.11201(19) 0.37758(16) -0.01789(10) 0.0264(4) Uani 1 1 d . . .
H6A H 0.2097 0.3850 -0.0211 0.040 Uiso 1 1 calc R . .
H6B H 0.0822 0.4406 -0.0454 0.040 Uiso 1 1 calc R . .
H6C H 0.0702 0.3031 -0.0465 0.040 Uiso 1 1 calc R . .
C7 C -0.10932(15) 0.31194(14) 0.20599(10) 0.0187(3) Uani 1 1 d . . .
C8 C -0.06769(16) 0.44416(14) 0.22184(10) 0.0209(3) Uani 1 1 d . . .
H8A H -0.1457 0.4789 0.2398 0.031 Uiso 1 1 calc R . .
H8B H -0.0331 0.4758 0.1696 0.031 Uiso 1 1 calc R . .
H8C H 0.0022 0.4619 0.2662 0.031 Uiso 1 1 calc R . .
C9 C -0.18172(17) 0.27158(16) 0.28524(11) 0.0262(4) Uani 1 1 d . . .
H9A H -0.2189 0.1890 0.2758 0.039 Uiso 1 1 calc R . .
H9B H -0.2544 0.3157 0.2975 0.039 Uiso 1 1 calc R . .
H9C H -0.1182 0.2841 0.3332 0.039 Uiso 1 1 calc R . .
C10 C -0.21184(17) 0.28645(17) 0.13119(11) 0.0265(4) Uani 1 1 d . . .
H10A H -0.2376 0.2026 0.1190 0.040 Uiso 1 1 calc R . .
H10B H -0.1712 0.3201 0.0811 0.040 Uiso 1 1 calc R . .
H10C H -0.2915 0.3206 0.1461 0.040 Uiso 1 1 calc R . .
C11 C -0.00828(17) 0.06772(14) 0.26869(10) 0.0221(4) Uani 1 1 d . . .
H11A H -0.0434 0.1200 0.3120 0.027 Uiso 1 1 calc R . .
H11B H 0.0663 0.0387 0.2959 0.027 Uiso 1 1 calc R . .
C12 C -0.1232(2) -0.04016(16) 0.24792(12) 0.0319(4) Uani 1 1 d . . .
C13 C -0.2257(2) -0.0403(2) 0.31880(14) 0.0449(6) Uani 1 1 d . . .
H13A H -0.2670 0.0294 0.3190 0.067 Uiso 1 1 calc R . .
H13B H -0.1804 -0.0412 0.3733 0.067 Uiso 1 1 calc R . .
H13C H -0.2951 -0.1091 0.3093 0.067 Uiso 1 1 calc R . .
C14 C -0.0698(2) -0.15485(16) 0.24947(13) 0.0418(5) Uani 1 1 d . . .
H14A H -0.1443 -0.2197 0.2405 0.063 Uiso 1 1 calc R . .
H14B H -0.0263 -0.1576 0.3043 0.063 Uiso 1 1 calc R . .
H14C H -0.0046 -0.1605 0.2045 0.063 Uiso 1 1 calc R . .
C15 C -0.1941(2) -0.03410(18) 0.16344(13) 0.0427(6) Uani 1 1 d . . .
H15A H -0.2608 -0.1042 0.1511 0.064 Uiso 1 1 calc R . .
H15B H -0.1281 -0.0282 0.1184 0.064 Uiso 1 1 calc R . .
H15C H -0.2387 0.0340 0.1667 0.064 Uiso 1 1 calc R . .
C16 C 0.2348(2) 0.01902(15) 0.12982(11) 0.0273(4) Uani 1 1 d . . .
C17 C 0.2723(2) -0.02885(17) 0.21202(12) 0.0351(5) Uani 1 1 d . . .
H17A H 0.3273 0.0330 0.2482 0.053 Uiso 1 1 calc R . .
H17B H 0.3231 -0.0920 0.1987 0.053 Uiso 1 1 calc R . .
H17C H 0.1906 -0.0581 0.2416 0.053 Uiso 1 1 calc R . .
C18 C 0.1441(2) -0.07566(16) 0.07266(12) 0.0369(5) Uani 1 1 d . . .
H18A H 0.0571 -0.0953 0.0993 0.055 Uiso 1 1 calc R . .
H18B H 0.1866 -0.1448 0.0649 0.055 Uiso 1 1 calc R . .
H18C H 0.1311 -0.0469 0.0176 0.055 Uiso 1 1 calc R . .
C19 C 0.3650(2) 0.05151(18) 0.08124(13) 0.0353(5) Uani 1 1 d . . .
H19A H 0.3433 0.0737 0.0254 0.053 Uiso 1 1 calc R . .
H19B H 0.4119 -0.0151 0.0747 0.053 Uiso 1 1 calc R . .
H19C H 0.4225 0.1166 0.1127 0.053 Uiso 1 1 calc R . .
C20 C 0.44855(16) 0.46549(14) 0.11167(10) 0.0187(3) Uani 1 1 d . . .
H20A H 0.5114 0.4112 0.1203 0.022 Uiso 1 1 calc R . .
H20B H 0.3919 0.4340 0.0613 0.022 Uiso 1 1 calc R . .
C21 C 0.26160(16) 0.59601(14) 0.17832(11) 0.0207(3) Uani 1 1 d . . .
H21A H 0.1960 0.5706 0.1313 0.025 Uiso 1 1 calc R . .
H21B H 0.2123 0.6225 0.2279 0.025 Uiso 1 1 calc R . .
C22 C 0.47079(16) 0.55492(14) 0.27842(10) 0.0184(3) Uani 1 1 d . . .
H22A H 0.4277 0.5796 0.3312 0.022 Uiso 1 1 calc R . .
H22B H 0.5343 0.5038 0.2931 0.022 Uiso 1 1 calc R . .
C23 C 0.43665(18) 0.66071(15) 0.07979(11) 0.0247(4) Uani 1 1 d . . .
H23A H 0.4904 0.7315 0.0602 0.030 Uiso 1 1 calc R . .
H23B H 0.3724 0.6262 0.0338 0.030 Uiso 1 1 calc R . .
C24 C 0.45666(17) 0.73798(14) 0.22330(11) 0.0230(4) Uani 1 1 d . . .
H24A H 0.5115 0.8111 0.2085 0.028 Uiso 1 1 calc R . .
H24B H 0.4059 0.7562 0.2745 0.028 Uiso 1 1 calc R . .
C25 C 0.61519(16) 0.62585(15) 0.16645(11) 0.0225(4) Uani 1 1 d . . .
H25A H 0.6758 0.6952 0.1501 0.027 Uiso 1 1 calc R . .
H25B H 0.6715 0.5679 0.1792 0.027 Uiso 1 1 calc R . .
C26 C 0.14426(16) 0.45320(14) 0.41748(10) 0.0186(3) Uani 1 1 d . . .
H26A H 0.1894 0.5249 0.3944 0.022 Uiso 1 1 calc R . .
H26B H 0.0483 0.4420 0.4007 0.022 Uiso 1 1 calc R . .
C27 C 0.37908(16) 0.36135(14) 0.43034(10) 0.0181(3) Uani 1 1 d . . .
H27A H 0.4261 0.2940 0.4213 0.022 Uiso 1 1 calc R . .
H27B H 0.4361 0.4283 0.4078 0.022 Uiso 1 1 calc R . .
C28 C 0.13375(17) 0.22045(15) 0.43945(10) 0.0208(3) Uani 1 1 d . . .
H28A H 0.0376 0.2007 0.4232 0.025 Uiso 1 1 calc R . .
H28B H 0.1733 0.1489 0.4303 0.025 Uiso 1 1 calc R . .
C29 C 0.29675(17) 0.48756(15) 0.53878(10) 0.0219(4) Uani 1 1 d . . .
H29A H 0.3461 0.5533 0.5106 0.026 Uiso 1 1 calc R . .
H29B H 0.3014 0.5099 0.6004 0.026 Uiso 1 1 calc R . .
C30 C 0.28664(17) 0.28783(15) 0.55872(10) 0.0220(4) Uani 1 1 d . . .
H30A H 0.2897 0.3033 0.6210 0.026 Uiso 1 1 calc R . .
H30B H 0.3295 0.2190 0.5444 0.026 Uiso 1 1 calc R . .
C31 C 0.08541(17) 0.36516(16) 0.54714(10) 0.0240(4) Uani 1 1 d . . .
H31A H 0.0819 0.3823 0.6091 0.029 Uiso 1 1 calc R . .
H31B H -0.0080 0.3488 0.5250 0.029 Uiso 1 1 calc R . .
C32 C -0.5485(6) -0.0668(4) 0.5026(4) 0.070(2) Uani 0.50 1 d PG A -1
C33 C -0.5468(6) -0.0003(6) 0.4342(3) 0.070(3) Uani 0.50 1 d PG A -1
H33 H -0.6105 -0.0229 0.3892 0.084 Uiso 0.50 1 calc PR A -1
C34 C -0.4519(7) 0.0994(5) 0.4315(3) 0.089(3) Uani 0.50 1 d PG A -1
H34 H -0.4508 0.1448 0.3847 0.106 Uiso 0.50 1 calc PR A -1
C35 C -0.3587(6) 0.1325(4) 0.4972(4) 0.108(7) Uani 0.50 1 d PG A -1
H35 H -0.2938 0.2006 0.4954 0.130 Uiso 0.50 1 calc PR A -1
C36 C -0.3603(6) 0.0660(5) 0.5656(3) 0.073(2) Uani 0.50 1 d PG A -1
H36 H -0.2966 0.0886 0.6105 0.088 Uiso 0.50 1 calc PR A -1
C37 C -0.4552(6) -0.0337(4) 0.5683(3) 0.062(3) Uani 0.50 1 d PG A -1
H37 H -0.4564 -0.0791 0.6150 0.074 Uiso 0.50 1 calc PR A -1
C38 C -0.6478(12) -0.1705(14) 0.5021(6) 0.090(3) Uani 0.50 1 d P A -1
H38A H -0.7354 -0.1533 0.4860 0.135 Uiso 0.50 1 calc PR A -1
H38B H -0.6524 -0.1983 0.5587 0.135 Uiso 0.50 1 calc PR A -1
H38C H -0.6228 -0.2304 0.4614 0.135 Uiso 0.50 1 calc PR A -1

loop_
_atom_site_aniso_label
_atom_site_aniso_U_11
_atom_site_aniso_U_22
_atom_site_aniso_U_33
_atom_site_aniso_U_23
_atom_site_aniso_U_13
_atom_site_aniso_U_12
Ru1 0.01160(7) 0.01329(7) 0.01089(7) 0.00223(4) -0.00045(4) 0.00193(5)
Cl1 0.01589(19) 0.0271(2) 0.0213(2) 0.00286(16) -0.00115(15) 0.00888(16)
P1 0.01266(19) 0.01464(19) 0.01234(19) 0.00209(15) -0.00023(15) 0.00105(15)
P2 0.01319(19) 0.0187(2) 0.01118(19) 0.00237(15) -0.00085(15) 0.00099(16)
O1 0.0265(6) 0.0210(6) 0.0145(6) 0.0065(4) 0.0017(5) 0.0084(5)
N1 0.0204(7) 0.0241(7) 0.0168(7) 0.0043(6) 0.0022(6) -0.0021(6)
N2 0.0223(7) 0.0159(7) 0.0277(8) 0.0063(6) -0.0027(6) 0.0001(6)
N3 0.0211(7) 0.0193(7) 0.0182(7) 0.0024(5) -0.0022(6) -0.0031(6)
N4 0.0196(7) 0.0285(8) 0.0138(7) -0.0019(6) -0.0027(5) 0.0033(6)
N5 0.0183(7) 0.0252(7) 0.0123(7) 0.0028(5) -0.0030(5) 0.0009(6)
N6 0.0235(7) 0.0299(8) 0.0107(7) 0.0041(6) -0.0009(5) -0.0036(6)
C1 0.0176(8) 0.0146(8) 0.0127(7) 0.0020(6) -0.0031(6) 0.0008(6)
C2 0.0141(8) 0.0182(8) 0.0146(8) 0.0015(6) -0.0032(6) -0.0009(6)
C3 0.0198(8) 0.0152(8) 0.0150(8) 0.0017(6) -0.0051(6) -0.0032(6)
C4 0.0232(8) 0.0165(8) 0.0150(8) -0.0008(6) -0.0064(6) 0.0028(7)
C5 0.0196(8) 0.0192(8) 0.0114(7) -0.0012(6) -0.0012(6) 0.0044(6)
C6 0.0370(10) 0.0298(10) 0.0141(8) 0.0074(7) -0.0002(7) 0.0077(8)
C7 0.0125(8) 0.0270(9) 0.0162(8) 0.0025(7) -0.0012(6) 0.0025(7)
C8 0.0193(8) 0.0262(9) 0.0192(8) 0.0009(7) -0.0009(7) 0.0095(7)
C9 0.0179(8) 0.0362(10) 0.0234(9) 0.0035(8) 0.0030(7) 0.0008(7)
C10 0.0167(8) 0.0384(10) 0.0242(9) 0.0011(8) -0.0049(7) 0.0049(7)
C11 0.0261(9) 0.0203(8) 0.0168(8) 0.0062(7) -0.0063(7) -0.0075(7)
C12 0.0389(11) 0.0258(10) 0.0252(10) 0.0109(8) -0.0118(8) -0.0158(8)
C13 0.0412(12) 0.0428(12) 0.0439(13) 0.0187(10) 0.0000(10) -0.0207(10)
C14 0.0622(14) 0.0232(10) 0.0330(11) 0.0097(8) -0.0168(10) -0.0169(10)
C15 0.0495(13) 0.0349(11) 0.0348(11) 0.0144(9) -0.0217(10) -0.0238(10)
C16 0.0418(11) 0.0193(9) 0.0226(9) -0.0012(7) -0.0040(8) 0.0126(8)
C17 0.0551(13) 0.0252(10) 0.0298(10) 0.0020(8) -0.0070(9) 0.0210(9)
C18 0.0642(14) 0.0211(9) 0.0251(10) -0.0051(8) -0.0054(9) 0.0097(9)
C19 0.0436(12) 0.0357(11) 0.0316(10) -0.0044(8) 0.0012(9) 0.0247(9)
C20 0.0197(8) 0.0209(8) 0.0146(8) 0.0015(6) 0.0031(6) 0.0006(7)
C21 0.0168(8) 0.0176(8) 0.0278(9) 0.0041(7) -0.0009(7) 0.0021(6)
C22 0.0200(8) 0.0197(8) 0.0139(8) 0.0021(6) -0.0024(6) -0.0010(6)
C23 0.0282(9) 0.0245(9) 0.0198(9) 0.0085(7) -0.0031(7) -0.0040(7)
C24 0.0252(9) 0.0168(8) 0.0250(9) 0.0007(7) -0.0011(7) -0.0017(7)
C25 0.0161(8) 0.0253(9) 0.0247(9) 0.0062(7) 0.0008(7) -0.0029(7)
C26 0.0170(8) 0.0244(9) 0.0143(8) 0.0006(6) -0.0023(6) 0.0039(7)
C27 0.0151(8) 0.0253(9) 0.0138(8) 0.0041(6) -0.0023(6) 0.0022(6)
C28 0.0219(9) 0.0238(9) 0.0146(8) 0.0038(6) -0.0010(6) -0.0030(7)
C29 0.0213(9) 0.0269(9) 0.0159(8) -0.0012(7) -0.0047(7) 0.0007(7)
C30 0.0246(9) 0.0281(9) 0.0129(8) 0.0056(7) -0.0028(7) 0.0017(7)
C31 0.0187(8) 0.0385(10) 0.0132(8) 0.0004(7) 0.0023(6) 0.0008(7)
C32 0.093(5) 0.092(5) 0.044(4) 0.010(4) 0.022(4) 0.066(4)
C33 0.100(8) 0.117(7) 0.021(3) 0.024(4) 0.013(4) 0.089(7)
C34 0.129(7) 0.126(7) 0.048(4) 0.052(5) 0.045(4) 0.108(6)
C35 0.142(14) 0.118(13) 0.093(10) 0.029(9) 0.053(10) 0.092(12)
C36 0.099(5) 0.077(5) 0.057(4) 0.020(3) 0.025(4) 0.047(4)
C37 0.104(7) 0.073(5) 0.027(4) 0.019(3) 0.015(4) 0.061(5)
C38 0.099(8) 0.115(8) 0.062(6) -0.007(4) 0.011(5) 0.044(6)

loop_
_atom_type_symbol
_atom_type_description
_atom_type_scat_dispersion_real
_atom_type_scat_dispersion_imag
_atom_type_scat_source
C C 0.0033 0.0016 'International Tables Vol C Tables 4.2.6.8 and 6.1.1.4'
H H 0.0000 0.0000 'International Tables Vol C Tables 4.2.6.8 and 6.1.1.4'
N N 0.0061 0.0033 'International Tables Vol C Tables 4.2.6.8 and 6.1.1.4'
O O 0.0106 0.0060 'International Tables Vol C Tables 4.2.6.8 and 6.1.1.4'
P P 0.1023 0.0942 'International Tables Vol C Tables 4.2.6.8 and 6.1.1.4'
Cl Cl 0.1484 0.1585 'International Tables Vol C Tables 4.2.6.8 and 6.1.1.4'
Ru Ru -1.2594 0.8363 'International Tables Vol C Tables 4.2.6.8 and 6.1.1.4'

loop_
_geom_angle_atom_site_label_1
_geom_angle_atom_site_label_2
_geom_angle_atom_site_label_3
_geom_angle
C2 Ru1 C5 63.69(6)
C2 Ru1 C1 37.64(6)
C5 Ru1 C1 36.98(6)
C2 Ru1 C4 63.89(6)
C5 Ru1 C4 37.53(6)
C1 Ru1 C4 61.93(6)
C2 Ru1 C3 38.75(6)
C5 Ru1 C3 62.65(6)
C1 Ru1 C3 62.25(6)
C4 Ru1 C3 37.22(6)
C2 Ru1 P1 116.65(4)
C5 Ru1 P1 101.52(4)
C1 Ru1 P1 92.39(4)
C4 Ru1 P1 137.34(4)
C3 Ru1 P1 153.87(4)
C2 Ru1 P2 104.77(4)
C5 Ru1 P2 164.15(4)
C1 Ru1 P2 138.04(4)
C4 Ru1 P2 128.81(4)
C3 Ru1 P2 101.51(4)
P1 Ru1 P2 93.378(15)
C2 Ru1 Cl1 158.26(4)
C5 Ru1 Cl1 102.20(4)
C1 Ru1 Cl1 136.68(4)
C4 Ru1 Cl1 94.71(4)
C3 Ru1 Cl1 121.00(4)
P1 Ru1 Cl1 81.224(14)
P2 Ru1 Cl1 85.260(14)
C20 P1 C21 97.51(8)
C20 P1 C22 96.19(7)
C21 P1 C22 96.53(7)
C20 P1 Ru1 110.56(5)
C21 P1 Ru1 124.91(5)
C22 P1 Ru1 124.77(5)
C26 P2 C27 96.98(7)
C26 P2 C28 96.26(8)
C27 P2 C28 95.48(7)
C26 P2 Ru1 121.40(5)
C27 P2 Ru1 118.26(5)
C28 P2 Ru1 122.43(5)
C1 O1 C6 115.71(12)
C25 N1 C23 108.41(13)
C25 N1 C20 110.36(13)
C23 N1 C20 110.27(13)
C23 N2 C24 108.22(13)
C23 N2 C21 111.84(13)
C24 N2 C21 110.83(13)
C25 N3 C24 108.56(13)
C25 N3 C22 111.03(13)
C24 N3 C22 110.69(13)
C31 N4 C29 108.32(13)
C31 N4 C26 110.23(13)
C29 N4 C26 110.90(13)
C29 N5 C30 108.71(13)
C29 N5 C27 111.06(12)
C30 N5 C27 110.58(13)
C31 N6 C30 108.39(13)
C31 N6 C28 110.98(13)
C30 N6 C28 111.49(13)
O1 C1 C5 125.67(14)
O1 C1 C2 123.29(14)
C5 C1 C2 110.91(13)
O1 C1 Ru1 128.11(10)
C5 C1 Ru1 71.39(9)
C2 C1 Ru1 70.88(8)
C1 C2 C3 105.16(13)
C1 C2 C7 119.67(13)
C3 C2 C7 133.30(14)
C1 C2 Ru1 71.47(9)
C3 C2 Ru1 72.19(8)
C7 C2 Ru1 132.29(11)
C4 C3 C2 107.82(13)
C4 C3 C11 127.57(15)
C2 C3 C11 124.58(15)
C4 C3 Ru1 71.04(9)
C2 C3 Ru1 69.06(8)
C11 C3 Ru1 123.76(10)
C5 C4 C3 108.09(14)
C5 C4 C16 119.62(15)
C3 C4 C16 131.88(15)
C5 C4 Ru1 70.14(9)
C3 C4 Ru1 71.74(9)
C16 C4 Ru1 129.02(11)
C1 C5 C4 107.84(14)
C1 C5 Ru1 71.63(9)
C4 C5 Ru1 72.33(9)
C1 C5 H5 126.1
C4 C5 H5 126.1
Ru1 C5 H5 121.7
O1 C6 H6A 109.5
O1 C6 H6B 109.5
H6A C6 H6B 109.5
O1 C6 H6C 109.5
H6A C6 H6C 109.5
H6B C6 H6C 109.5
C9 C7 C8 106.38(14)
C9 C7 C2 115.19(14)
C8 C7 C2 110.92(13)
C9 C7 C10 107.79(13)
C8 C7 C10 108.23(13)
C2 C7 C10 108.10(13)
C7 C8 H8A 109.5
C7 C8 H8B 109.5
H8A C8 H8B 109.5
C7 C8 H8C 109.5
H8A C8 H8C 109.5
H8B C8 H8C 109.5
C7 C9 H9A 109.5
C7 C9 H9B 109.5
H9A C9 H9B 109.5
C7 C9 H9C 109.5
H9A C9 H9C 109.5
H9B C9 H9C 109.5
C7 C10 H10A 109.5
C7 C10 H10B 109.5
H10A C10 H10B 109.5
C7 C10 H10C 109.5
H10A C10 H10C 109.5
H10B C10 H10C 109.5
C3 C11 C12 121.91(14)
C3 C11 H11A 106.9
C12 C11 H11A 106.9
C3 C11 H11B 106.9
C12 C11 H11B 106.9
H11A C11 H11B 106.7
C15 C12 C13 108.97(18)
C15 C12 C14 110.78(17)
C13 C12 C14 105.68(16)
C15 C12 C11 111.77(14)
C13 C12 C11 107.84(16)
C14 C12 C11 111.54(16)
C12 C13 H13A 109.5
C12 C13 H13B 109.5
H13A C13 H13B 109.5
C12 C13 H13C 109.5
H13A C13 H13C 109.5
H13B C13 H13C 109.5
C12 C14 H14A 109.5
C12 C14 H14B 109.5
H14A C14 H14B 109.5
C12 C14 H14C 109.5
H14A C14 H14C 109.5
H14B C14 H14C 109.5
C12 C15 H15A 109.5
C12 C15 H15B 109.5
H15A C15 H15B 109.5
C12 C15 H15C 109.5
H15A C15 H15C 109.5
H15B C15 H15C 109.5
C17 C16 C4 112.92(14)
C17 C16 C19 107.46(16)
C4 C16 C19 111.35(15)
C17 C16 C18 110.63(16)
C4 C16 C18 107.83(15)
C19 C16 C18 106.47(16)
C16 C17 H17A 109.5
C16 C17 H17B 109.5
H17A C17 H17B 109.5
C16 C17 H17C 109.5
H17A C17 H17C 109.5
H17B C17 H17C 109.5
C16 C18 H18A 109.5
C16 C18 H18B 109.5
H18A C18 H18B 109.5
C16 C18 H18C 109.5
H18A C18 H18C 109.5
H18B C18 H18C 109.5
C16 C19 H19A 109.5
C16 C19 H19B 109.5
H19A C19 H19B 109.5
C16 C19 H19C 109.5
H19A C19 H19C 109.5
H19B C19 H19C 109.5
N1 C20 P1 114.31(11)
N1 C20 H20A 108.7
P1 C20 H20A 108.7
N1 C20 H20B 108.7
P1 C20 H20B 108.7
H20A C20 H20B 107.6
N2 C21 P1 112.57(11)
N2 C21 H21A 109.1
P1 C21 H21A 109.1
N2 C21 H21B 109.1
P1 C21 H21B 109.1
H21A C21 H21B 107.8
N3 C22 P1 113.44(11)
N3 C22 H22A 108.9
P1 C22 H22A 108.9
N3 C22 H22B 108.9
P1 C22 H22B 108.9
H22A C22 H22B 107.7
N2 C23 N1 114.74(13)
N2 C23 H23A 108.6
N1 C23 H23A 108.6
N2 C23 H23B 108.6
N1 C23 H23B 108.6
H23A C23 H23B 107.6
N3 C24 N2 114.40(13)
N3 C24 H24A 108.7
N2 C24 H24A 108.7
N3 C24 H24B 108.7
N2 C24 H24B 108.7
H24A C24 H24B 107.6
N1 C25 N3 114.80(13)
N1 C25 H25A 108.6
N3 C25 H25A 108.6
N1 C25 H25B 108.6
N3 C25 H25B 108.6
H25A C25 H25B 107.5
N4 C26 P2 113.96(11)
N4 C26 H26A 108.8
P2 C26 H26A 108.8
N4 C26 H26B 108.8
P2 C26 H26B 108.8
H26A C26 H26B 107.7
N5 C27 P2 114.23(11)
N5 C27 H27A 108.7
P2 C27 H27A 108.7
N5 C27 H27B 108.7
P2 C27 H27B 108.7
H27A C27 H27B 107.6
N6 C28 P2 113.37(11)
N6 C28 H28A 108.9
P2 C28 H28A 108.9
N6 C28 H28B 108.9
P2 C28 H28B 108.9
H28A C28 H28B 107.7
N5 C29 N4 114.63(13)
N5 C29 H29A 108.6
N4 C29 H29A 108.6
N5 C29 H29B 108.6
N4 C29 H29B 108.6
H29A C29 H29B 107.6
N5 C30 N6 113.90(13)
N5 C30 H30A 108.8
N6 C30 H30A 108.8
N5 C30 H30B 108.8
N6 C30 H30B 108.8
H30A C30 H30B 107.7
N6 C31 N4 114.87(13)
N6 C31 H31A 108.5
N4 C31 H31A 108.5
N6 C31 H31B 108.5
N4 C31 H31B 108.5
H31A C31 H31B 107.5
C33 C32 C37 120.0
C33 C32 C38 118.1(6)
C37 C32 C38 121.9(6)
C32 C33 C34 120.0
C32 C33 H33 120.0
C34 C33 H33 120.0
C35 C34 C33 120.0
C35 C34 H34 120.0
C33 C34 H34 120.0
C34 C35 C36 120.0
C34 C35 H35 120.0
C36 C35 H35 120.0
C37 C36 C35 120.0
C37 C36 H36 120.0
C35 C36 H36 120.0
C36 C37 C32 120.0
C36 C37 H37 120.0
C32 C37 H37 120.0
C32 C38 H38A 109.5
C32 C38 H38B 109.5
H38A C38 H38B 109.5
C32 C38 H38C 109.5
H38A C38 H38C 109.5
H38B C38 H38C 109.5

loop_
_geom_bond_atom_site_label_1
_geom_bond_atom_site_label_2
_geom_bond_distance
Ru1 C2 2.2127(15)
Ru1 C5 2.2174(15)
Ru1 C1 2.2205(15)
Ru1 C4 2.2464(16)
Ru1 C3 2.2557(15)
Ru1 P1 2.2873(4)
Ru1 P2 2.3195(4)
Ru1 Cl1 2.4716(4)
P1 C20 1.8492(16)
P1 C21 1.8564(16)
P1 C22 1.8580(16)
P2 C26 1.8559(16)
P2 C27 1.8597(16)
P2 C28 1.8678(16)
O1 C1 1.3758(18)
O1 C6 1.425(2)
N1 C25 1.462(2)
N1 C23 1.468(2)
N1 C20 1.474(2)
N2 C23 1.465(2)
N2 C24 1.468(2)
N2 C21 1.479(2)
N3 C25 1.463(2)
N3 C24 1.463(2)
N3 C22 1.475(2)
N4 C31 1.469(2)
N4 C29 1.471(2)
N4 C26 1.476(2)
N5 C29 1.464(2)
N5 C30 1.467(2)
N5 C27 1.470(2)
N6 C31 1.461(2)
N6 C30 1.470(2)
N6 C28 1.475(2)
C1 C5 1.407(2)
C1 C2 1.430(2)
C2 C3 1.483(2)
C2 C7 1.546(2)
C3 C4 1.437(2)
C3 C11 1.527(2)
C4 C5 1.436(2)
C4 C16 1.537(2)
C5 H5 0.9500
C6 H6A 0.9800
C6 H6B 0.9800
C6 H6C 0.9800
C7 C9 1.530(2)
C7 C8 1.541(2)
C7 C10 1.550(2)
C8 H8A 0.9800
C8 H8B 0.9800
C8 H8C 0.9800
C9 H9A 0.9800
C9 H9B 0.9800
C9 H9C 0.9800
C10 H10A 0.9800
C10 H10B 0.9800
C10 H10C 0.9800
C11 C12 1.583(2)
C11 H11A 0.9900
C11 H11B 0.9900
C12 C15 1.531(2)
C12 C13 1.534(3)
C12 C14 1.536(3)
C13 H13A 0.9800
C13 H13B 0.9800
C13 H13C 0.9800
C14 H14A 0.9800
C14 H14B 0.9800
C14 H14C 0.9800
C15 H15A 0.9800
C15 H15B 0.9800
C15 H15C 0.9800
C16 C17 1.535(2)
C16 C19 1.539(3)
C16 C18 1.546(3)
C17 H17A 0.9800
C17 H17B 0.9800
C17 H17C 0.9800
C18 H18A 0.9800
C18 H18B 0.9800
C18 H18C 0.9800
C19 H19A 0.9800
C19 H19B 0.9800
C19 H19C 0.9800
C20 H20A 0.9900
C20 H20B 0.9900
C21 H21A 0.9900
C21 H21B 0.9900
C22 H22A 0.9900
C22 H22B 0.9900
C23 H23A 0.9900
C23 H23B 0.9900
C24 H24A 0.9900
C24 H24B 0.9900
C25 H25A 0.9900
C25 H25B 0.9900
C26 H26A 0.9900
C26 H26B 0.9900
C27 H27A 0.9900
C27 H27B 0.9900
C28 H28A 0.9900
C28 H28B 0.9900
C29 H29A 0.9900
C29 H29B 0.9900
C30 H30A 0.9900
C30 H30B 0.9900
C31 H31A 0.9900
C31 H31B 0.9900
C32 C33 1.3900
C32 C37 1.3900
C32 C38 1.446(14)
C33 C34 1.3900
C33 H33 0.9500
C34 C35 1.3900
C34 H34 0.9500
C35 C36 1.3900
C35 H35 0.9500
C36 C37 1.3900
C36 H36 0.9500
C37 H37 0.9500
C38 H38A 0.9800
C38 H38B 0.9800
C38 H38C 0.9800

loop_
_geom_torsion_atom_site_label_1
_geom_torsion_atom_site_label_2
_geom_torsion_atom_site_label_3
_geom_torsion_atom_site_label_4
_geom_torsion
C2 Ru1 P1 C20 -101.94(7)
C5 Ru1 P1 C20 -35.75(7)
C1 Ru1 P1 C20 -71.90(7)
C4 Ru1 P1 C20 -22.42(9)
C3 Ru1 P1 C20 -85.29(11)
P2 Ru1 P1 C20 149.68(6)
Cl1 Ru1 P1 C20 65.01(6)
C2 Ru1 P1 C21 13.66(8)
C5 Ru1 P1 C21 79.84(8)
C1 Ru1 P1 C21 43.69(8)
C4 Ru1 P1 C21 93.17(9)
C3 Ru1 P1 C21 30.30(12)
P2 Ru1 P1 C21 -94.73(7)
Cl1 Ru1 P1 C21 -179.40(7)
C2 Ru1 P1 C22 144.45(8)
C5 Ru1 P1 C22 -149.37(8)
C1 Ru1 P1 C22 174.48(8)
C4 Ru1 P1 C22 -136.03(9)
C3 Ru1 P1 C22 161.09(11)
P2 Ru1 P1 C22 36.06(7)
Cl1 Ru1 P1 C22 -48.61(7)
C2 Ru1 P2 C26 -62.26(8)
C5 Ru1 P2 C26 -103.71(16)
C1 Ru1 P2 C26 -40.92(9)
C4 Ru1 P2 C26 -130.42(8)
C3 Ru1 P2 C26 -101.96(8)
P1 Ru1 P2 C26 56.45(6)
Cl1 Ru1 P2 C26 137.34(6)
C2 Ru1 P2 C27 178.41(7)
C5 Ru1 P2 C27 136.96(16)
C1 Ru1 P2 C27 -160.25(8)
C4 Ru1 P2 C27 110.25(8)
C3 Ru1 P2 C27 138.71(7)
P1 Ru1 P2 C27 -62.88(6)
Cl1 Ru1 P2 C27 18.01(6)
C2 Ru1 P2 C28 60.38(8)
C5 Ru1 P2 C28 18.92(17)
C1 Ru1 P2 C28 81.71(9)
C4 Ru1 P2 C28 -7.79(9)
C3 Ru1 P2 C28 20.68(8)
P1 Ru1 P2 C28 179.08(7)
Cl1 Ru1 P2 C28 -100.03(7)
C6 O1 C1 C5 24.2(2)
C6 O1 C1 C2 -151.16(15)
C6 O1 C1 Ru1 117.86(14)
C2 Ru1 C1 O1 117.80(17)
C5 Ru1 C1 O1 -121.19(18)
C4 Ru1 C1 O1 -159.39(16)
C3 Ru1 C1 O1 158.27(16)
P1 Ru1 C1 O1 -15.11(13)
P2 Ru1 C1 O1 82.63(14)
Cl1 Ru1 C1 O1 -94.84(13)
C2 Ru1 C1 C5 -121.01(13)
C4 Ru1 C1 C5 -38.20(9)
C3 Ru1 C1 C5 -80.54(10)
P1 Ru1 C1 C5 106.08(9)
P2 Ru1 C1 C5 -156.18(7)
Cl1 Ru1 C1 C5 26.34(11)
C5 Ru1 C1 C2 121.01(13)
C4 Ru1 C1 C2 82.81(10)
C3 Ru1 C1 C2 40.47(9)
P1 Ru1 C1 C2 -132.91(8)
P2 Ru1 C1 C2 -35.17(11)
Cl1 Ru1 C1 C2 147.36(7)
O1 C1 C2 C3 171.52(13)
C5 C1 C2 C3 -4.45(17)
Ru1 C1 C2 C3 -64.85(10)
O1 C1 C2 C7 5.1(2)
C5 C1 C2 C7 -170.86(13)
Ru1 C1 C2 C7 128.74(14)
O1 C1 C2 Ru1 -123.62(14)
C5 C1 C2 Ru1 60.40(11)
C5 Ru1 C2 C1 -35.11(9)
C4 Ru1 C2 C1 -77.14(10)
C3 Ru1 C2 C1 -113.41(13)
P1 Ru1 C2 C1 54.96(9)
P2 Ru1 C2 C1 156.53(8)
Cl1 Ru1 C2 C1 -87.96(13)
C5 Ru1 C2 C3 78.30(9)
C1 Ru1 C2 C3 113.41(13)
C4 Ru1 C2 C3 36.27(9)
P1 Ru1 C2 C3 168.37(7)
P2 Ru1 C2 C3 -90.06(8)
Cl1 Ru1 C2 C3 25.45(16)
C5 Ru1 C2 C7 -148.74(16)
C1 Ru1 C2 C7 -113.63(18)
C4 Ru1 C2 C7 169.24(16)
C3 Ru1 C2 C7 132.96(19)
P1 Ru1 C2 C7 -58.67(15)
P2 Ru1 C2 C7 42.90(15)
Cl1 Ru1 C2 C7 158.41(10)
C1 C2 C3 C4 3.60(16)
C7 C2 C3 C4 167.30(16)
Ru1 C2 C3 C4 -60.76(10)
C1 C2 C3 C11 -178.33(14)
C7 C2 C3 C11 -14.6(3)
Ru1 C2 C3 C11 117.32(14)
C1 C2 C3 Ru1 64.36(10)
C7 C2 C3 Ru1 -131.94(17)
C2 Ru1 C3 C4 118.56(13)
C5 Ru1 C3 C4 37.34(9)
C1 Ru1 C3 C4 79.26(10)
P1 Ru1 C3 C4 94.41(12)
P2 Ru1 C3 C4 -142.12(8)
Cl1 Ru1 C3 C4 -50.74(10)
C5 Ru1 C3 C2 -81.21(9)
C1 Ru1 C3 C2 -39.30(9)
C4 Ru1 C3 C2 -118.56(13)
P1 Ru1 C3 C2 -24.14(15)
P2 Ru1 C3 C2 99.32(8)
Cl1 Ru1 C3 C2 -169.30(7)
C2 Ru1 C3 C11 -118.36(17)
C5 Ru1 C3 C11 160.42(16)
C1 Ru1 C3 C11 -157.66(16)
C4 Ru1 C3 C11 123.08(18)
P1 Ru1 C3 C11 -142.51(11)
P2 Ru1 C3 C11 -19.04(14)
Cl1 Ru1 C3 C11 72.34(14)
C2 C3 C4 C5 -1.54(17)
C11 C3 C4 C5 -179.54(14)
Ru1 C3 C4 C5 -61.04(11)
C2 C3 C4 C16 -174.00(16)
C11 C3 C4 C16 8.0(3)
Ru1 C3 C4 C16 126.49(18)
C2 C3 C4 Ru1 59.50(10)
C11 C3 C4 Ru1 -118.50(15)
C2 Ru1 C4 C5 80.08(10)
C1 Ru1 C4 C5 37.64(9)
C3 Ru1 C4 C5 117.83(13)
P1 Ru1 C4 C5 -21.77(12)
P2 Ru1 C4 C5 168.37(7)
Cl1 Ru1 C4 C5 -103.93(9)
C2 Ru1 C4 C3 -37.75(9)
C5 Ru1 C4 C3 -117.83(13)
C1 Ru1 C4 C3 -80.19(10)
P1 Ru1 C4 C3 -139.60(8)
P2 Ru1 C4 C3 50.55(10)
Cl1 Ru1 C4 C3 138.24(8)
C2 Ru1 C4 C16 -167.36(17)
C5 Ru1 C4 C16 112.56(19)
C1 Ru1 C4 C16 150.20(17)
C3 Ru1 C4 C16 -129.61(19)
P1 Ru1 C4 C16 90.79(15)
P2 Ru1 C4 C16 -79.06(16)
Cl1 Ru1 C4 C16 8.64(15)
O1 C1 C5 C4 -172.24(14)
C2 C1 C5 C4 3.62(18)
Ru1 C1 C5 C4 63.71(11)
O1 C1 C5 Ru1 124.04(15)
C2 C1 C5 Ru1 -60.10(11)
C3 C4 C5 C1 -1.19(17)
C16 C4 C5 C1 172.36(14)
Ru1 C4 C5 C1 -63.26(11)
C3 C4 C5 Ru1 62.07(11)
C16 C4 C5 Ru1 -124.38(14)
C2 Ru1 C5 C1 35.73(9)
C4 Ru1 C5 C1 116.40(13)
C3 Ru1 C5 C1 79.37(10)
P1 Ru1 C5 C1 -78.47(9)
P2 Ru1 C5 C1 81.30(18)
Cl1 Ru1 C5 C1 -161.85(8)
C2 Ru1 C5 C4 -80.67(10)
C1 Ru1 C5 C4 -116.40(13)
C3 Ru1 C5 C4 -37.03(9)
P1 Ru1 C5 C4 165.14(8)
P2 Ru1 C5 C4 -35.1(2)
Cl1 Ru1 C5 C4 81.75(9)
C1 C2 C7 C9 -175.61(14)
C3 C2 C7 C9 22.6(2)
Ru1 C2 C7 C9 -84.25(18)
C1 C2 C7 C8 -54.71(18)
C3 C2 C7 C8 143.45(16)
Ru1 C2 C7 C8 36.65(19)
C1 C2 C7 C10 63.80(18)
C3 C2 C7 C10 -98.04(19)
Ru1 C2 C7 C10 155.16(12)
C4 C3 C11 C12 -85.0(2)
C2 C3 C11 C12 97.3(2)
Ru1 C3 C11 C12 -176.24(13)
C3 C11 C12 C15 -19.4(3)
C3 C11 C12 C13 -139.14(18)
C3 C11 C12 C14 105.24(19)
C5 C4 C16 C17 143.47(17)
C3 C4 C16 C17 -44.8(3)
Ru1 C4 C16 C17 55.9(2)
C5 C4 C16 C19 22.5(2)
C3 C4 C16 C19 -165.79(16)
Ru1 C4 C16 C19 -65.12(19)
C5 C4 C16 C18 -94.00(18)
C3 C4 C16 C18 77.8(2)
Ru1 C4 C16 C18 178.42(12)
C25 N1 C20 P1 60.32(16)
C23 N1 C20 P1 -59.43(15)
C21 P1 C20 N1 48.32(13)
C22 P1 C20 N1 -49.13(13)
Ru1 P1 C20 N1 -179.92(10)
C23 N2 C21 P1 59.42(16)
C24 N2 C21 P1 -61.43(16)
C20 P1 C21 N2 -47.35(13)
C22 P1 C21 N2 49.81(13)
Ru1 P1 C21 N2 -168.95(9)
C25 N3 C22 P1 -60.22(15)
C24 N3 C22 P1 60.43(15)
C20 P1 C22 N3 48.68(13)
C21 P1 C22 N3 -49.64(13)
Ru1 P1 C22 N3 169.04(9)
C24 N2 C23 N1 54.71(18)
C21 N2 C23 N1 -67.66(18)
C25 N1 C23 N2 -54.33(17)
C20 N1 C23 N2 66.59(17)
C25 N3 C24 N2 55.01(17)
C22 N3 C24 N2 -67.10(17)
C23 N2 C24 N3 -54.99(18)
C21 N2 C24 N3 67.99(18)
C23 N1 C25 N3 54.19(18)
C20 N1 C25 N3 -66.67(18)
C24 N3 C25 N1 -54.71(18)
C22 N3 C25 N1 67.18(18)
C31 N4 C26 P2 -60.53(15)
C29 N4 C26 P2 59.42(16)
C27 P2 C26 N4 -47.16(13)
C28 P2 C26 N4 49.16(13)
Ru1 P2 C26 N4 -176.48(9)
C29 N5 C27 P2 -59.14(15)
C30 N5 C27 P2 61.63(15)
C26 P2 C27 N5 47.07(13)
C28 P2 C27 N5 -49.94(13)
Ru1 P2 C27 N5 178.51(9)
C31 N6 C28 P2 60.16(16)
C30 N6 C28 P2 -60.78(16)
C26 P2 C28 N6 -48.61(13)
C27 P2 C28 N6 49.05(13)
Ru1 P2 C28 N6 177.70(9)
C30 N5 C29 N4 -54.75(17)
C27 N5 C29 N4 67.12(17)
C31 N4 C29 N5 53.78(17)
C26 N4 C29 N5 -67.30(18)
C29 N5 C30 N6 55.37(17)
C27 N5 C30 N6 -66.79(18)
C31 N6 C30 N5 -55.46(17)
C28 N6 C30 N5 66.97(18)
C30 N6 C31 N4 55.20(17)
C28 N6 C31 N4 -67.54(17)
C29 N4 C31 N6 -54.21(17)
C26 N4 C31 N6 67.28(17)
C37 C32 C33 C34 0.0
C38 C32 C33 C34 -179.2(8)
C32 C33 C34 C35 0.0
C33 C34 C35 C36 0.0
C34 C35 C36 C37 0.0
C35 C36 C37 C32 0.0
C33 C32 C37 C36 0.0
C38 C32 C37 C36 179.1(8)
